data_4103977
loop_
_publ_author_name
'Gilles Lemi\`ere'
'Vincent Gandon'
'Kevin Cariou'
'Alexandra Hours'
'Takahide Fukuyama'
'Anne-Lise Dhimane'
'Louis Fensterbank'
'Max Malacria'

_publ_section_title
;
 Generation and Trapping of Cyclopentenylidene Gold Species: Four Pathways
 to Polycyclic Compounds
;
_journal_name_full 'Journal of the American Chemical Society'
_journal_page_first 2993
_journal_page_last 3006
_journal_paper_doi 10.1021/ja808872u
_journal_volume 131
_journal_year 2009
_chemical_formula_sum 'C20 H36 O2 Si'
_space_group_IT_number 2
_symmetry_cell_setting triclinic
_symmetry_Int_Tables_number 2
_symmetry_space_group_name_Hall '-P 1'
_symmetry_space_group_name_H-M 'P -1'
_cell_angle_alpha 107.252(11)
_cell_angle_beta 92.656(11)
_cell_angle_gamma 99.208(12)
_cell_formula_units_Z 2
_cell_length_a 7.2997(9)
_cell_length_b 11.4574(18)
_cell_length_c 13.348(2)
_cell_volume 1047.2(3)
_cod_data_source_file ja808872u_si_002.cif
_cod_data_source_block gl4
_cod_original_cell_volume 1047.18
_cod_database_code 4103977

loop_
_symmetry_equiv_pos_site_id
_symmetry_equiv_pos_as_xyz
1 x,y,z
2 -x,-y,-z

loop_
_atom_site_label
_atom_site_type_symbol
_atom_site_fract_x
_atom_site_fract_y
_atom_site_fract_z
Si1 Si 0.62939(6) 0.82648(4) 0.20924(4)
O1 O 1.10653(16) 0.71581(12) 0.31475(10)
H1A H 1.016(3) 0.7453(8) 0.3037(3)
O2 O 0.74407(14) 0.77488(10) 0.29362(8)
C1 C 0.6586(2) 0.74573(15) 0.38199(13)
H1 H 0.5248 0.7476 0.3774
C2 C 0.6950(2) 0.61949(15) 0.38819(12)
H2 H 0.6104 0.5911 0.4346
C3 C 0.6842(2) 0.51427(14) 0.28342(12)
H3 H 0.6132 0.5330 0.2278
C4 C 0.6092(2) 0.37815(15) 0.28290(14)
C5 C 0.7095(2) 0.30231(16) 0.19278(15)
H5A H 0.7168 0.2215 0.2004
H5B H 0.6440 0.2905 0.1246
C6 C 0.9037(2) 0.37977(17) 0.20365(15)
H6 H 1.0120 0.3479 0.2237
C7 C 0.9302(3) 0.47416(18) 0.14546(15)
H7A H 0.8327 0.4688 0.0916
H7B H 1.0557 0.5014 0.1303
C8 C 0.8876(2) 0.51454(15) 0.25857(13)
C9 C 1.0215(2) 0.61187(16) 0.34653(14)
H9 H 1.1201 0.5723 0.3673
C10 C 0.8991(2) 0.64721(16) 0.43965(13)
H10 H 0.9106 0.5948 0.4850
C11 C 0.9350(3) 0.78602(18) 0.50802(15)
H11A H 0.9552 0.7934 0.5822
H11B H 1.0440 0.8316 0.4885
C12 C 0.7596(3) 0.83706(18) 0.48662(15)
H12A H 0.7937 0.9198 0.4804
H12B H 0.6802 0.8409 0.5434
C13 C 0.3960(2) 0.34406(18) 0.26338(17)
H13A H 0.3554 0.3587 0.1995
H13B H 0.3421 0.3942 0.3214
H13C H 0.3571 0.2579 0.2571
C14 C 0.6744(3) 0.35419(18) 0.38563(15)
H14A H 0.6267 0.4080 0.4443
H14B H 0.8082 0.3706 0.3956
H14C H 0.6288 0.2691 0.3808
C15 C 0.4440(3) 0.69892(19) 0.12417(16)
H15A H 0.5006 0.6329 0.0828
H15B H 0.3752 0.7306 0.0782
H15C H 0.3609 0.6678 0.1678
C16 C 0.5172(3) 0.9574(2) 0.28510(18)
H16A H 0.4276 0.9275 0.3263
H16B H 0.4557 0.9898 0.2369
H16C H 0.6109 1.0221 0.3310
C17 C 0.8120(2) 0.87998(16) 0.12816(13)
C18 C 0.9041(3) 0.7716(2) 0.06724(16)
H18A H 0.9952 0.8009 0.0264
H18B H 0.8106 0.7071 0.0211
H18C H 0.9638 0.7395 0.1162
C19 C 0.7181(3) 0.93150(19) 0.04828(15)
H19A H 0.6576 0.9978 0.0854
H19B H 0.6274 0.8663 0.0006
H19C H 0.8110 0.9624 0.0092
C20 C 0.9632(3) 0.9857(2) 0.20161(16)
H20A H 1.0230 0.9550 0.2517
H20B H 0.9057 1.0537 0.2384
H20C H 1.0543 1.0136 0.1602
